data_4308992
loop_
_publ_author_name
'Errun Ding'
'Bin Du'
'Edward A. Meyers'
'Sheldon G. Shore'
'Muhammed Yousufuddin'
'Robert Bau'
'Garry J. McIntyre'

_publ_section_title
;
Synthesis and X-ray and Neutron Structures of Zr{(\m-H)2BC8H14}4
;
_journal_name_full 'Inorganic Chemistry'
_journal_page_first 2459
_journal_page_last 2464
_journal_paper_doi 10.1021/ic048629g
_journal_volume 44
_journal_year 2005
_chemical_formula_sum 'C32 H64 B4 Zr'
_chemical_formula_weight 583.29
_chemical_name_systematic
; 
 ? 
;
_space_group_IT_number 2
_symmetry_cell_setting triclinic
_symmetry_space_group_name_Hall '-P 1'
_symmetry_space_group_name_H-M 'P -1'
_atom_sites_solution_hydrogens geom
_atom_sites_solution_primary direct
_atom_sites_solution_secondary difmap
_audit_creation_method SHELXL-97
_cell_angle_alpha 92.65
_cell_angle_beta 96.55
_cell_angle_gamma 91.80
_cell_formula_units_Z 2
_cell_length_a 11.24670(10)
_cell_length_b 11.38870(10)
_cell_length_c 12.89850(10)
_cell_measurement_temperature 150(2)
_cell_volume 1638.45(2)
_computing_cell_refinement 'Bruker XSCANS'
_computing_data_collection 'Bruker XSCANS'
_computing_data_reduction 'Bruker SHELXTL'
_computing_molecular_graphics 'Bruker SHELXTL'
_computing_publication_material 'Bruker SHELXTL'
_computing_structure_refinement 'SHELXL-97 (Sheldrick, 1997)'
_computing_structure_solution 'SHELXS-97 (Sheldrick, 1990)'
_diffrn_ambient_temperature 150(2)
_diffrn_measured_fraction_theta_full 0.999
_diffrn_measured_fraction_theta_max 0.999
_diffrn_measurement_device_type 'Bruker P4'
_diffrn_measurement_method '\w scans'
_diffrn_radiation_monochromator graphite
_diffrn_radiation_source 'fine-focus sealed tube'
_diffrn_radiation_type MoK\a
_diffrn_radiation_wavelength 0.71073
_diffrn_reflns_av_R_equivalents 0.0000
_diffrn_reflns_av_sigmaI/netI 0.0308
_diffrn_reflns_limit_h_max 14
_diffrn_reflns_limit_h_min 0
_diffrn_reflns_limit_k_max 14
_diffrn_reflns_limit_k_min -14
_diffrn_reflns_limit_l_max 16
_diffrn_reflns_limit_l_min -16
_diffrn_reflns_number 7509
_diffrn_reflns_theta_full 27.49
_diffrn_reflns_theta_max 27.49
_diffrn_reflns_theta_min 2.28
_exptl_absorpt_coefficient_mu 0.355
_exptl_absorpt_correction_type none
_exptl_crystal_density_diffrn 1.182
_exptl_crystal_density_method 'not measured'
_exptl_crystal_F_000 632
_refine_diff_density_max 1.761
_refine_diff_density_min -0.967
_refine_diff_density_rms 0.157
_refine_ls_extinction_method none
_refine_ls_goodness_of_fit_ref 1.160
_refine_ls_hydrogen_treatment mixed
_refine_ls_matrix_type full
_refine_ls_number_parameters 591
_refine_ls_number_reflns 7509
_refine_ls_number_restraints 0
_refine_ls_restrained_S_all 1.160
_refine_ls_R_factor_all 0.0405
_refine_ls_R_factor_gt 0.0317
_refine_ls_shift/su_max 0.009
_refine_ls_shift/su_mean 0.000
_refine_ls_structure_factor_coef Fsqd
_refine_ls_weighting_details 'calc w=1/[\s^2^(Fo^2^)+(0.0676P)^2^+0.1894P] where P=(Fo^2^+2Fc^2^)/3'
_refine_ls_weighting_scheme calc
_refine_ls_wR_factor_gt 0.0863
_refine_ls_wR_factor_ref 0.1045
_reflns_number_gt 6691
_reflns_number_total 7509
_reflns_threshold_expression >2sigma(I)
_cod_data_source_file ic048629gsi20040930_042627.cif
_cod_data_source_block patt
_cod_depositor_comments
;
The following automatic conversions were performed:
'_symmetry_cell_setting' value 'Triclinic' changed to 'triclinic'
according to '/home/saulius/struct/CIF-dictionaries/cif_core.dic'
dictionary named 'cif_core.dic' version 2.4.1 from 2010-06-29.

Automatic conversion script
Id: cif_fix_enum 1527 2010-12-29 10:47:43Z saulius 
;
_cod_original_cell_volume 1638.46(2)
_cod_database_code 4308992

loop_
_symmetry_equiv_pos_as_xyz
'x, y, z'
'-x, -y, -z'

loop_
_atom_site_label
_atom_site_type_symbol
_atom_site_fract_x
_atom_site_fract_y
_atom_site_fract_z
_atom_site_U_iso_or_equiv
_atom_site_adp_type
_atom_site_occupancy
_atom_site_symmetry_multiplicity
_atom_site_calc_flag
_atom_site_refinement_flags
_atom_site_disorder_assembly
_atom_site_disorder_group
Zr Zr 0.661739(14) 0.685229(14) 0.776091(13) 0.01407(8) Uani 1 1 d . . .
B1 B 0.45791(18) 0.72962(18) 0.76164(17) 0.0155(4) Uani 1 1 d . . .
H1A H 0.495(2) 0.640(2) 0.801(2) 0.031(6) Uiso 1 1 d . . .
H1B H 0.516(2) 0.722(2) 0.6901(18) 0.025(6) Uiso 1 1 d . . .
C11 C 0.49865(16) 0.84402(16) 0.83924(15) 0.0164(4) Uani 1 1 d . A .
H11 H 0.5814(19) 0.8549(19) 0.8647(17) 0.015(5) Uiso 1 1 d . . .
C12 C 0.43471(18) 0.82926(19) 0.93799(16) 0.0211(4) Uani 1 1 d . . .
H12A H 0.470(2) 0.762(2) 0.974(2) 0.032(7) Uiso 1 1 d . . .
H12B H 0.453(2) 0.897(2) 0.984(2) 0.030(6) Uiso 1 1 d . . .
C13 C 0.29843(18) 0.8092(2) 0.91724(17) 0.0246(4) Uani 1 1 d . . .
H13A H 0.277(2) 0.788(2) 0.982(2) 0.036(7) Uiso 1 1 d . . .
H13B H 0.260(2) 0.881(2) 0.9030(17) 0.018(5) Uiso 1 1 d . . .
C14 C 0.25673(18) 0.71656(19) 0.83023(17) 0.0229(4) Uani 1 1 d . . .
H14A H 0.278(2) 0.634(2) 0.8563(19) 0.029(6) Uiso 1 1 d . . .
H14B H 0.169(2) 0.718(2) 0.8170(18) 0.021(6) Uiso 1 1 d . . .
C15 C 0.31802(17) 0.72883(17) 0.72930(15) 0.0184(4) Uani 1 1 d . A .
H15 H 0.293(2) 0.655(2) 0.684(2) 0.028(6) Uiso 1 1 d . . .
C16 C 0.28905(19) 0.84160(19) 0.67159(17) 0.0233(4) Uani 1 1 d . . .
H16A H 0.214(3) 0.839(3) 0.647(2) 0.049(9) Uiso 1 1 d . . .
H16B H 0.329(2) 0.833(2) 0.606(2) 0.036(7) Uiso 1 1 d . . .
C17 C 0.3364(2) 0.9558(2) 0.7260(2) 0.0289(9) Uani 0.904(11) 1 d P A 1
H17A H 0.274(3) 0.978(2) 0.782(2) 0.047(8) Uiso 1 1 d . . .
H17B H 0.338(2) 1.005(3) 0.671(2) 0.041(7) Uiso 1 1 d . . .
C18 C 0.46607(19) 0.95502(17) 0.77829(17) 0.0216(4) Uani 1 1 d . . .
H18A H 0.482(2) 1.028(2) 0.824(2) 0.035(7) Uiso 1 1 d . . .
H18B H 0.518(3) 0.969(2) 0.730(2) 0.042(8) Uiso 1 1 d . . .
B2 B 0.75025(19) 0.79358(19) 0.64519(17) 0.0174(4) Uani 1 1 d . . .
H2A H 0.690(2) 0.703(2) 0.6278(18) 0.023(6) Uiso 1 1 d . . .
H2B H 0.687(2) 0.828(2) 0.7054(19) 0.028(6) Uiso 1 1 d . . .
C21 C 0.75508(17) 0.87096(18) 0.54597(16) 0.0206(4) Uani 1 1 d . . .
H21 H 0.677(2) 0.883(2) 0.514(2) 0.031(7) Uiso 1 1 d . . .
C22 C 0.81774(19) 0.99017(19) 0.58328(18) 0.0254(4) Uani 1 1 d . . .
H22A H 0.766(2) 1.034(2) 0.6276(19) 0.027(6) Uiso 1 1 d . . .
H22B H 0.834(3) 1.042(3) 0.526(2) 0.052(9) Uiso 1 1 d . . .
C23 C 0.94107(19) 0.98179(18) 0.64622(17) 0.0226(4) Uani 1 1 d . . .
H23A H 0.964(2) 1.052(2) 0.679(2) 0.026(6) Uiso 1 1 d . . .
H23B H 1.0002(19) 0.9668(18) 0.6048(17) 0.013(5) Uiso 1 1 d . . .
C24 C 0.94563(18) 0.89131(17) 0.73051(16) 0.0204(4) Uani 1 1 d . . .
H24A H 1.031(2) 0.886(2) 0.7571(19) 0.029(6) Uiso 1 1 d . . .
H24B H 0.907(2) 0.924(2) 0.7891(18) 0.021(6) Uiso 1 1 d . . .
C25 C 0.88593(16) 0.76969(16) 0.69525(15) 0.0169(4) Uani 1 1 d . . .
H25 H 0.893(2) 0.723(2) 0.7573(18) 0.020(6) Uiso 1 1 d . . .
C26 C 0.94589(17) 0.69924(18) 0.61148(16) 0.0206(4) Uani 1 1 d . . .
H26A H 0.9099(19) 0.623(2) 0.6043(17) 0.015(5) Uiso 1 1 d . . .
H26B H 1.032(2) 0.689(2) 0.6355(19) 0.027(6) Uiso 1 1 d . . .
C27 C 0.93897(19) 0.7523(2) 0.50364(17) 0.0251(4) Uani 1 1 d . . .
H27A H 0.960(2) 0.690(2) 0.454(2) 0.040(7) Uiso 1 1 d . . .
H27B H 1.002(2) 0.815(2) 0.5043(18) 0.027(6) Uiso 1 1 d . . .
C28 C 0.81660(18) 0.8001(2) 0.46404(16) 0.0240(4) Uani 1 1 d . . .
H28A H 0.769(2) 0.740(2) 0.436(2) 0.026(6) Uiso 1 1 d . . .
H28B H 0.827(2) 0.851(2) 0.406(2) 0.028(6) Uiso 1 1 d . . .
B3 B 0.69692(19) 0.48045(19) 0.75394(17) 0.0171(4) Uani 1 1 d . . .
H3A H 0.658(2) 0.520(2) 0.825(2) 0.039(7) Uiso 1 1 d . . .
H3B H 0.766(2) 0.553(2) 0.7480(19) 0.031(7) Uiso 1 1 d . . .
C31 C 0.60109(16) 0.47282(17) 0.64923(15) 0.0174(4) Uani 1 1 d . . .
H31 H 0.563(2) 0.536(2) 0.633(2) 0.026(6) Uiso 1 1 d . . .
C32 C 0.67058(18) 0.44069(18) 0.55627(16) 0.0208(4) Uani 1 1 d . . .
H32A H 0.720(2) 0.510(2) 0.5437(19) 0.025(6) Uiso 1 1 d . . .
H32B H 0.613(2) 0.422(2) 0.494(2) 0.036(7) Uiso 1 1 d . . .
C33 C 0.7533(2) 0.3360(2) 0.56951(17) 0.0258(4) Uani 1 1 d . . .
H33A H 0.810(2) 0.333(2) 0.518(2) 0.030(6) Uiso 1 1 d . . .
H33B H 0.708(2) 0.263(2) 0.553(2) 0.030(6) Uiso 1 1 d . . .
C34 C 0.82500(19) 0.3298(2) 0.67698(18) 0.0257(5) Uani 1 1 d . . .
H34A H 0.892(2) 0.386(2) 0.6805(18) 0.023(6) Uiso 1 1 d . . .
H34B H 0.862(2) 0.253(2) 0.681(2) 0.030(6) Uiso 1 1 d . . .
C35 C 0.75311(19) 0.35544(18) 0.76929(16) 0.0217(4) Uani 1 1 d . . .
H35 H 0.805(2) 0.356(2) 0.8286(19) 0.019(6) Uiso 1 1 d . . .
C36 C 0.6517(2) 0.2644(2) 0.78107(19) 0.0295(5) Uani 1 1 d . . .
H36A H 0.684(2) 0.189(2) 0.7847(19) 0.036(7) Uiso 1 1 d . . .
H36B H 0.619(2) 0.285(2) 0.846(2) 0.031(6) Uiso 1 1 d . . .
C37 C 0.5457(2) 0.26138(19) 0.6955(2) 0.0297(5) Uani 1 1 d . . .
H37A H 0.477(2) 0.217(2) 0.716(2) 0.030(6) Uiso 1 1 d . . .
H37B H 0.568(2) 0.220(2) 0.6336(19) 0.023(6) Uiso 1 1 d . . .
C38 C 0.50118(19) 0.38269(19) 0.6677(2) 0.0260(5) Uani 1 1 d . . .
H38A H 0.459(2) 0.419(2) 0.723(2) 0.034(7) Uiso 1 1 d . . .
H38B H 0.449(3) 0.374(3) 0.609(2) 0.043(8) Uiso 1 1 d . . .
B4 B 0.76282(18) 0.73386(19) 0.95653(17) 0.0169(4) Uani 1 1 d . . .
H4A H 0.668(2) 0.679(2) 0.9336(18) 0.023(6) Uiso 1 1 d . . .
H4B H 0.764(2) 0.786(2) 0.880(2) 0.032(7) Uiso 1 1 d . . .
C41 C 0.75883(17) 0.81784(17) 1.05820(15) 0.0190(4) Uani 1 1 d . . .
H41 H 0.698(2) 0.872(2) 1.0476(18) 0.021(6) Uiso 1 1 d . . .
C42 C 0.87805(19) 0.89094(19) 1.07907(19) 0.0250(4) Uani 1 1 d . . .
H42A H 0.881(2) 0.942(3) 1.143(2) 0.046(8) Uiso 1 1 d . . .
H42B H 0.879(2) 0.945(2) 1.028(2) 0.033(7) Uiso 1 1 d . . .
C43 C 0.99217(18) 0.82024(19) 1.08342(18) 0.0240(4) Uani 1 1 d . . .
H43A H 1.006(2) 0.788(2) 1.1507(19) 0.023(6) Uiso 1 1 d . . .
H43B H 1.063(2) 0.875(2) 1.0785(19) 0.027(6) Uiso 1 1 d . . .
C44 C 0.98978(17) 0.72448(19) 0.99579(17) 0.0226(4) Uani 1 1 d . . .
H44A H 1.064(2) 0.672(2) 1.012(2) 0.031(6) Uiso 1 1 d . . .
H44B H 1.004(2) 0.766(2) 0.932(2) 0.028(6) Uiso 1 1 d . . .
C45 C 0.87306(17) 0.64743(17) 0.97583(16) 0.0195(4) Uani 1 1 d . . .
H45 H 0.890(2) 0.591(2) 0.9172(19) 0.023(6) Uiso 1 1 d . . .
C46 C 0.8467(2) 0.57127(19) 1.06712(18) 0.0279(5) Uani 1 1 d . . .
H46A H 0.774(2) 0.516(2) 1.0394(19) 0.030(6) Uiso 1 1 d . . .
H46B H 0.912(2) 0.523(2) 1.0857(19) 0.028(6) Uiso 1 1 d . . .
C47 C 0.8186(2) 0.6382(2) 1.16661(17) 0.0296(5) Uani 1 1 d . . .
H47A H 0.892(2) 0.669(2) 1.2098(19) 0.025(6) Uiso 1 1 d . . .
H47B H 0.779(3) 0.583(3) 1.213(2) 0.047(8) Uiso 1 1 d . . .
C48 C 0.7330(2) 0.7397(2) 1.14770(17) 0.0262(4) Uani 1 1 d . . .
H48A H 0.737(2) 0.789(2) 1.212(2) 0.034(7) Uiso 1 1 d . . .
H48B H 0.645(2) 0.705(2) 1.130(2) 0.032(7) Uiso 1 1 d . . .

loop_
_atom_site_aniso_label
_atom_site_aniso_U_11
_atom_site_aniso_U_22
_atom_site_aniso_U_33
_atom_site_aniso_U_23
_atom_site_aniso_U_13
_atom_site_aniso_U_12
Zr 0.01477(11) 0.01371(11) 0.01420(11) 0.00227(7) 0.00220(7) 0.00365(7)
B1 0.0181(10) 0.0126(9) 0.0170(10) 0.0041(8) 0.0051(8) 0.0038(8)
C11 0.0147(9) 0.0165(9) 0.0178(9) 0.0022(7) 0.0000(7) 0.0015(7)
C12 0.0230(10) 0.0236(10) 0.0165(10) -0.0003(8) 0.0018(8) 0.0037(8)
C13 0.0217(10) 0.0338(12) 0.0203(10) 0.0063(9) 0.0069(8) 0.0073(9)
C14 0.0174(9) 0.0265(11) 0.0263(11) 0.0059(8) 0.0066(8) 0.0008(8)
C15 0.0173(9) 0.0180(9) 0.0199(10) 0.0008(8) 0.0018(7) -0.0012(7)
C16 0.0196(10) 0.0264(11) 0.0232(11) 0.0053(8) -0.0037(8) 0.0044(8)
C17 0.0335(15) 0.0225(14) 0.0307(16) 0.0086(10) -0.0012(11) 0.0059(10)
C18 0.0265(10) 0.0130(9) 0.0255(11) 0.0028(8) 0.0037(8) 0.0017(8)
B2 0.0182(10) 0.0175(10) 0.0171(10) 0.0022(8) 0.0040(8) -0.0002(8)
C21 0.0161(9) 0.0249(10) 0.0210(10) 0.0068(8) 0.0008(8) 0.0017(7)
C22 0.0286(11) 0.0206(10) 0.0284(11) 0.0108(9) 0.0048(9) 0.0029(8)
C23 0.0251(10) 0.0160(10) 0.0267(11) 0.0032(8) 0.0040(9) -0.0032(8)
C24 0.0199(9) 0.0186(10) 0.0219(10) 0.0013(8) -0.0005(8) -0.0009(7)
C25 0.0174(9) 0.0162(9) 0.0171(9) 0.0042(7) 0.0008(7) 0.0007(7)
C26 0.0180(9) 0.0187(10) 0.0249(10) 0.0001(8) 0.0018(8) 0.0021(8)
C27 0.0221(10) 0.0304(11) 0.0236(11) -0.0012(9) 0.0078(8) 0.0007(9)
C28 0.0229(10) 0.0327(12) 0.0167(10) 0.0037(9) 0.0027(8) -0.0016(9)
B3 0.0185(10) 0.0162(10) 0.0168(10) -0.0002(8) 0.0024(8) 0.0028(8)
C31 0.0173(9) 0.0131(9) 0.0213(10) 0.0027(7) -0.0008(7) 0.0029(7)
C32 0.0235(10) 0.0207(10) 0.0173(10) 0.0008(8) -0.0019(8) 0.0025(8)
C33 0.0301(11) 0.0266(11) 0.0207(10) -0.0041(8) 0.0031(9) 0.0084(9)
C34 0.0258(10) 0.0231(11) 0.0277(12) -0.0011(9) -0.0013(9) 0.0127(9)
C35 0.0271(10) 0.0201(10) 0.0169(10) 0.0020(8) -0.0039(8) 0.0087(8)
C36 0.0414(13) 0.0164(10) 0.0321(13) 0.0087(9) 0.0060(10) 0.0066(9)
C37 0.0330(12) 0.0163(10) 0.0408(14) 0.0049(9) 0.0075(10) -0.0026(9)
C38 0.0206(10) 0.0213(10) 0.0358(13) 0.0038(9) 0.0012(9) -0.0010(8)
B4 0.0162(10) 0.0191(10) 0.0154(10) 0.0039(8) 0.0002(8) -0.0001(8)
C41 0.0172(9) 0.0183(9) 0.0214(10) -0.0004(8) 0.0012(7) 0.0051(7)
C42 0.0253(10) 0.0182(10) 0.0300(12) -0.0033(9) -0.0014(9) 0.0022(8)
C43 0.0198(10) 0.0253(11) 0.0256(11) -0.0021(9) -0.0025(8) 0.0009(8)
C44 0.0175(9) 0.0275(11) 0.0227(10) 0.0003(8) 0.0008(8) 0.0052(8)
C45 0.0212(9) 0.0182(9) 0.0191(10) -0.0013(8) 0.0013(7) 0.0058(7)
C46 0.0354(12) 0.0184(10) 0.0306(12) 0.0069(9) 0.0029(9) 0.0068(9)
C47 0.0366(12) 0.0305(12) 0.0223(11) 0.0103(9) 0.0026(10) 0.0015(10)
C48 0.0289(11) 0.0325(12) 0.0176(10) -0.0002(9) 0.0052(8) 0.0030(9)

loop_
_atom_type_symbol
_atom_type_description
_atom_type_scat_dispersion_real
_atom_type_scat_dispersion_imag
_atom_type_scat_source
C C 0.0033 0.0016 'International Tables Vol C Tables 4.2.6.8 and 6.1.1.4'
H H 0.0000 0.0000 'International Tables Vol C Tables 4.2.6.8 and 6.1.1.4'
B B 0.0013 0.0007 'International Tables Vol C Tables 4.2.6.8 and 6.1.1.4'
Zr Zr -2.9673 0.5597 'International Tables Vol C Tables 4.2.6.8 and 6.1.1.4'

loop_
_geom_angle_atom_site_label_1
_geom_angle_atom_site_label_2
_geom_angle_atom_site_label_3
_geom_angle
_geom_angle_site_symmetry_1
_geom_angle_site_symmetry_3
_geom_angle_publ_flag
B1 Zr B3 114.04(7) . . ?
B1 Zr B2 106.75(7) . . ?
B3 Zr B2 110.25(7) . . ?
B1 Zr H11 55.5(5) . . ?
B3 Zr H11 153.1(5) . . ?
B2 Zr H11 96.7(5) . . ?
B1 Zr B4 111.50(7) . . ?
B3 Zr B4 101.99(7) . . ?
B2 Zr B4 112.44(7) . . ?
H11 Zr B4 65.9(5) . . ?
B1 Zr H31 76.1(6) . . ?
B3 Zr H31 51.8(6) . . ?
B2 Zr H31 90.2(5) . . ?
H11 Zr H31 131.1(8) . . ?
B4 Zr H31 151.3(6) . . ?
B1 Zr H25 155.7(5) . . ?
B3 Zr H25 86.9(5) . . ?
B2 Zr H25 51.7(5) . . ?
H11 Zr H25 110.6(7) . . ?
B4 Zr H25 73.7(5) . . ?
H31 Zr H25 111.3(7) . . ?
B1 Zr C11 35.79(6) . . ?
B3 Zr C11 143.34(7) . . ?
B2 Zr C11 101.20(6) . . ?
H11 Zr C11 19.8(5) . . ?
B4 Zr C11 82.18(6) . . ?
H31 Zr C11 111.5(6) . . ?
H25 Zr C11 128.4(5) . . ?
B1 Zr H45 147.9(4) . . ?
B3 Zr H45 63.8(4) . . ?
B2 Zr H45 103.4(4) . . ?
H11 Zr H45 110.5(7) . . ?
B4 Zr H45 44.9(4) . . ?
H31 Zr H45 114.7(7) . . ?
H25 Zr H45 51.7(6) . . ?
C11 Zr H45 126.8(4) . . ?
B1 Zr H1A 31.3(7) . . ?
B3 Zr H1A 87.8(7) . . ?
B2 Zr H1A 135.0(7) . . ?
H11 Zr H1A 72.7(9) . . ?
B4 Zr H1A 102.8(7) . . ?
H31 Zr H1A 68.7(9) . . ?
H25 Zr H1A 172.9(8) . . ?
C11 Zr H1A 56.1(7) . . ?
H45 Zr H1A 121.4(8) . . ?
B1 Zr H1B 30.3(7) . . ?
B3 Zr H1B 109.6(7) . . ?
B2 Zr H1B 81.2(7) . . ?
H11 Zr H1B 73.9(9) . . ?
B4 Zr H1B 138.5(7) . . ?
H31 Zr H1B 59.4(9) . . ?
H25 Zr H1B 132.8(8) . . ?
C11 Zr H1B 56.4(7) . . ?
H45 Zr H1B 172.9(8) . . ?
H1A Zr H1B 53.8(10) . . ?
B1 Zr H2A 98.7(7) . . ?
B3 Zr H2A 88.7(7) . . ?
B2 Zr H2A 29.9(7) . . ?
H11 Zr H2A 116.4(8) . . ?
B4 Zr H2A 139.6(7) . . ?
H31 Zr H2A 60.3(9) . . ?
H25 Zr H2A 68.1(8) . . ?
C11 Zr H2A 111.8(7) . . ?
H45 Zr H2A 113.0(8) . . ?
H1A Zr H2A 116.5(10) . . ?
H1B Zr H2A 68.4(9) . . ?
B1 Zr H2B 86.9(7) . . ?
B3 Zr H2B 138.3(7) . . ?
B2 Zr H2B 28.4(7) . . ?
H11 Zr H2B 68.6(9) . . ?
B4 Zr H2B 102.8(7) . . ?
H31 Zr H2B 105.2(9) . . ?
H25 Zr H2B 68.8(9) . . ?
C11 Zr H2B 73.3(7) . . ?
H45 Zr H2B 116.4(8) . . ?
H1A Zr H2B 118.3(10) . . ?
H1B Zr H2B 70.2(10) . . ?
H2A Zr H2B 51.4(10) . . ?
B1 Zr H3A 101.7(8) . . ?
B3 Zr H3A 28.6(8) . . ?
B2 Zr H3A 138.3(8) . . ?
H11 Zr H3A 124.6(9) . . ?
B4 Zr H3A 83.5(8) . . ?
H31 Zr H3A 67.8(10) . . ?
H25 Zr H3A 102.5(9) . . ?
C11 Zr H3A 119.5(8) . . ?
H45 Zr H3A 60.2(9) . . ?
H1A Zr H3A 70.7(10) . . ?
H1B Zr H3A 112.8(10) . . ?
H2A Zr H3A 116.6(10) . . ?
H2B Zr H3A 166.7(10) . . ?
B1 Zr H3B 140.2(7) . . ?
B3 Zr H3B 28.0(7) . . ?
B2 Zr H3B 88.9(7) . . ?
H11 Zr H3B 160.5(9) . . ?
B4 Zr H3B 94.7(7) . . ?
H31 Zr H3B 67.3(9) . . ?
H25 Zr H3B 59.0(9) . . ?
C11 Zr H3B 169.9(7) . . ?
H45 Zr H3B 50.0(8) . . ?
H1A Zr H3B 115.9(10) . . ?
H1B Zr H3B 125.5(10) . . ?
H2A Zr H3B 76.7(10) . . ?
H2B Zr H3B 116.7(10) . . ?
H3A Zr H3B 50.5(10) . . ?
B1 Zr H4A 91.1(6) . . ?
B3 Zr H4A 93.1(6) . . ?
B2 Zr H4A 140.4(7) . . ?
H11 Zr H4A 64.4(8) . . ?
B4 Zr H4A 28.9(6) . . ?
H31 Zr H4A 128.9(8) . . ?
H25 Zr H4A 100.5(8) . . ?
C11 Zr H4A 72.9(6) . . ?
H45 Zr H4A 58.2(8) . . ?
H1A Zr H4A 75.0(10) . . ?
H1B Zr H4A 121.4(9) . . ?
H2A Zr H4A 168.4(9) . . ?
H2B Zr H4A 123.5(10) . . ?
H3A Zr H4A 66.9(10) . . ?
H3B Zr H4A 99.8(10) . . ?
B1 Zr H4B 114.2(7) . . ?
B3 Zr H4B 120.6(7) . . ?
B2 Zr H4B 86.5(7) . . ?
H11 Zr H4B 59.0(9) . . ?
B4 Zr H4B 27.2(7) . . ?
H31 Zr H4B 169.7(9) . . ?
H25 Zr H4B 59.2(9) . . ?
C11 Zr H4B 78.7(7) . . ?
H45 Zr H4B 56.9(8) . . ?
H1A Zr H4B 120.1(10) . . ?
H1B Zr H4B 129.4(10) . . ?
H2A Zr H4B 115.6(10) . . ?
H2B Zr H4B 76.0(10) . . ?
H3A Zr H4B 108.8(11) . . ?
H3B Zr H4B 102.9(10) . . ?
H4A Zr H4B 53.9(9) . . ?
C15 B1 C11 109.51(16) . . ?
C15 B1 Zr 163.92(15) . . ?
C11 B1 Zr 86.51(11) . . ?
C15 B1 H1A 115.2(11) . . ?
C11 B1 H1A 110.0(12) . . ?
Zr B1 H1A 57.9(11) . . ?
C15 B1 H1B 114.5(11) . . ?
C11 B1 H1B 112.0(11) . . ?
Zr B1 H1B 55.4(11) . . ?
H1A B1 H1B 94.9(16) . . ?
C12 C11 C18 115.06(16) . . ?
C12 C11 B1 106.28(15) . . ?
C18 C11 B1 107.55(15) . . ?
C12 C11 Zr 122.67(12) . . ?
C18 C11 Zr 122.27(13) . . ?
B1 C11 Zr 57.70(9) . . ?
C12 C11 H11 104.8(13) . . ?
C18 C11 H11 105.5(13) . . ?
B1 C11 H11 118.0(13) . . ?
Zr C11 H11 60.3(13) . . ?
C13 C12 C11 114.91(16) . . ?
C13 C12 H12A 109.3(15) . . ?
C11 C12 H12A 107.3(15) . . ?
C13 C12 H12B 109.5(15) . . ?
C11 C12 H12B 108.6(15) . . ?
H12A C12 H12B 107(2) . . ?
C14 C13 C12 114.49(17) . . ?
C14 C13 H13A 112.1(16) . . ?
C12 C13 H13A 103.6(16) . . ?
C14 C13 H13B 109.6(13) . . ?
C12 C13 H13B 110.9(13) . . ?
H13A C13 H13B 106(2) . . ?
C13 C14 C15 114.38(16) . . ?
C13 C14 H14A 109.0(14) . . ?
C15 C14 H14A 105.8(14) . . ?
C13 C14 H14B 107.9(14) . . ?
C15 C14 H14B 112.5(13) . . ?
H14A C14 H14B 106.9(18) . . ?
C16 C15 C14 114.50(17) . . ?
C16 C15 B1 107.97(15) . . ?
C14 C15 B1 107.43(16) . . ?
C16 C15 H15 112.2(14) . . ?
C14 C15 H15 105.7(14) . . ?
B1 C15 H15 108.8(14) . . ?
C17 C16 C15 116.77(18) . . ?
C17 C16 H16A 116(2) . . ?
C15 C16 H16A 110(2) . . ?
C17 C16 H16B 106.2(15) . . ?
C15 C16 H16B 104.7(15) . . ?
H16A C16 H16B 102(2) . . ?
C16 C17 C18 115.18(19) . . ?
C16 C17 H17A 105.9(15) . . ?
C18 C17 H17A 111.8(15) . . ?
C16 C17 H17B 102.7(18) . . ?
C18 C17 H17B 105.5(17) . . ?
H17A C17 H17B 116(2) . . ?
C17 C18 C11 115.20(17) . . ?
C17 C18 H18A 108.0(15) . . ?
C11 C18 H18A 111.2(15) . . ?
C17 C18 H18B 109.8(18) . . ?
C11 C18 H18B 111.7(18) . . ?
H18A C18 H18B 100(2) . . ?
C21 B2 C25 109.16(15) . . ?
C21 B2 Zr 157.84(14) . . ?
C25 B2 Zr 92.99(11) . . ?
C21 B2 H2A 114.0(11) . . ?
C25 B2 H2A 112.0(11) . . ?
Zr B2 H2A 55.1(11) . . ?
C21 B2 H2B 115.0(12) . . ?
C25 B2 H2B 114.7(12) . . ?
Zr B2 H2B 51.6(12) . . ?
H2A B2 H2B 91.1(16) . . ?
C28 C21 C22 114.85(17) . . ?
C28 C21 B2 108.17(17) . . ?
C22 C21 B2 107.99(17) . . ?
C28 C21 H21 105.4(16) . . ?
C22 C21 H21 109.6(16) . . ?
B2 C21 H21 110.9(16) . . ?
C23 C22 C21 114.81(17) . . ?
C23 C22 H22A 108.0(14) . . ?
C21 C22 H22A 108.7(14) . . ?
C23 C22 H22B 103.4(18) . . ?
C21 C22 H22B 114.5(18) . . ?
H22A C22 H22B 107(2) . . ?
C24 C23 C22 114.27(16) . . ?
C24 C23 H23A 106.3(16) . . ?
C22 C23 H23A 110.3(16) . . ?
C24 C23 H23B 108.6(13) . . ?
C22 C23 H23B 112.7(13) . . ?
H23A C23 H23B 104(2) . . ?
C23 C24 C25 115.35(16) . . ?
C23 C24 H24A 105.9(14) . . ?
C25 C24 H24A 112.3(14) . . ?
C23 C24 H24B 108.1(13) . . ?
C25 C24 H24B 108.9(14) . . ?
H24A C24 H24B 105.9(19) . . ?
C26 C25 C24 115.51(16) . . ?
C26 C25 B2 107.22(15) . . ?
C24 C25 B2 106.59(15) . . ?
C26 C25 H25 106.3(13) . . ?
C24 C25 H25 105.8(13) . . ?
B2 C25 H25 115.8(13) . . ?
C27 C26 C25 115.61(17) . . ?
C27 C26 H26A 109.2(13) . . ?
C25 C26 H26A 107.6(13) . . ?
C27 C26 H26B 107.3(14) . . ?
C25 C26 H26B 110.8(14) . . ?
H26A C26 H26B 105.9(19) . . ?
C26 C27 C28 115.06(17) . . ?
C26 C27 H27A 106.8(16) . . ?
C28 C27 H27A 109.7(16) . . ?
C26 C27 H27B 109.6(14) . . ?
C28 C27 H27B 109.8(14) . . ?
H27A C27 H27B 105(2) . . ?
C27 C28 C21 115.43(17) . . ?
C27 C28 H28A 108.3(16) . . ?
C21 C28 H28A 111.0(16) . . ?
C27 C28 H28B 108.6(14) . . ?
C21 C28 H28B 107.9(15) . . ?
H28A C28 H28B 105(2) . . ?
C35 B3 C31 108.94(16) . . ?
C35 B3 Zr 161.42(15) . . ?
C31 B3 Zr 89.46(11) . . ?
C35 B3 H3A 115.2(14) . . ?
C31 B3 H3A 112.5(14) . . ?
Zr B3 H3A 57.1(13) . . ?
C35 B3 H3B 113.6(13) . . ?
C31 B3 H3B 109.4(13) . . ?
Zr B3 H3B 55.3(13) . . ?
H3A B3 H3B 96.7(18) . . ?
C32 C31 C38 114.97(17) . . ?
C32 C31 B3 107.28(15) . . ?
C38 C31 B3 106.97(16) . . ?
C32 C31 H31 106.2(16) . . ?
C38 C31 H31 104.1(16) . . ?
B3 C31 H31 117.7(17) . . ?
C33 C32 C31 116.21(17) . . ?
C33 C32 H32A 107.6(14) . . ?
C31 C32 H32A 107.8(14) . . ?
C33 C32 H32B 107.2(16) . . ?
C31 C32 H32B 109.0(15) . . ?
H32A C32 H32B 109(2) . . ?
C34 C33 C32 115.61(17) . . ?
C34 C33 H33A 107.4(15) . . ?
C32 C33 H33A 112.0(15) . . ?
C34 C33 H33B 109.0(15) . . ?
C32 C33 H33B 110.1(15) . . ?
H33A C33 H33B 102(2) . . ?
C33 C34 C35 114.48(17) . . ?
C33 C34 H34A 107.8(14) . . ?
C35 C34 H34A 109.6(14) . . ?
C33 C34 H34B 108.8(15) . . ?
C35 C34 H34B 111.6(15) . . ?
H34A C34 H34B 103.9(19) . . ?
C34 C35 C36 115.22(18) . . ?
C34 C35 B3 107.28(17) . . ?
C36 C35 B3 108.79(17) . . ?
C34 C35 H35 107.2(14) . . ?
C36 C35 H35 107.3(14) . . ?
B3 C35 H35 111.0(14) . . ?
C37 C36 C35 115.45(18) . . ?
C37 C36 H36A 109.4(16) . . ?
C35 C36 H36A 108.9(15) . . ?
C37 C36 H36B 105.8(15) . . ?
C35 C36 H36B 107.7(15) . . ?
H36A C36 H36B 109(2) . . ?
C38 C37 C36 114.08(19) . . ?
C38 C37 H37A 106.3(15) . . ?
C36 C37 H37A 110.9(15) . . ?
C38 C37 H37B 109.7(14) . . ?
C36 C37 H37B 108.8(14) . . ?
H37A C37 H37B 107(2) . . ?
C37 C38 C31 114.36(18) . . ?
C37 C38 H38A 112.2(15) . . ?
C31 C38 H38A 105.5(15) . . ?
C37 C38 H38B 108.4(19) . . ?
C31 C38 H38B 108.2(18) . . ?
H38A C38 H38B 108(2) . . ?
C41 B4 C45 109.22(16) . . ?
C41 B4 Zr 143.53(14) . . ?
C45 B4 Zr 107.25(13) . . ?
C41 B4 H4A 110.9(11) . . ?
C45 B4 H4A 111.9(11) . . ?
Zr B4 H4A 53.6(11) . . ?
C41 B4 H4B 112.8(12) . . ?
C45 B4 H4B 113.2(12) . . ?
Zr B4 H4B 50.1(12) . . ?
H4A B4 H4B 98.5(16) . . ?
C48 C41 C42 114.24(17) . . ?
C48 C41 B4 107.46(16) . . ?
C42 C41 B4 108.68(16) . . ?
C48 C41 H41 109.1(14) . . ?
C42 C41 H41 106.5(14) . . ?
B4 C41 H41 110.9(14) . . ?
C43 C42 C41 115.64(17) . . ?
C43 C42 H42A 109.1(17) . . ?
C41 C42 H42A 111.5(17) . . ?
C43 C42 H42B 109.7(16) . . ?
C41 C42 H42B 107.9(16) . . ?
H42A C42 H42B 102(2) . . ?
C44 C43 C42 113.86(17) . . ?
C44 C43 H43A 111.3(14) . . ?
C42 C43 H43A 108.7(14) . . ?
C44 C43 H43B 107.8(14) . . ?
C42 C43 H43B 109.4(14) . . ?
H43A C43 H43B 106(2) . . ?
C43 C44 C45 115.22(17) . . ?
C43 C44 H44A 108.4(14) . . ?
C45 C44 H44A 110.4(14) . . ?
C43 C44 H44B 105.6(15) . . ?
C45 C44 H44B 110.6(14) . . ?
H44A C44 H44B 106(2) . . ?
C46 C45 C44 114.97(17) . . ?
C46 C45 B4 106.58(16) . . ?
C44 C45 B4 107.82(16) . . ?
C46 C45 H45 106.1(13) . . ?
C44 C45 H45 102.5(13) . . ?
B4 C45 H45 119.2(13) . . ?
C47 C46 C45 116.04(17) . . ?
C47 C46 H46A 108.7(14) . . ?
C45 C46 H46A 106.4(14) . . ?
C47 C46 H46B 107.7(15) . . ?
C45 C46 H46B 110.2(15) . . ?
H46A C46 H46B 108(2) . . ?
C46 C47 C48 114.56(18) . . ?
C46 C47 H47A 112.2(14) . . ?
C48 C47 H47A 108.4(14) . . ?
C46 C47 H47B 110.4(17) . . ?
C48 C47 H47B 106.2(16) . . ?
H47A C47 H47B 105(2) . . ?
C41 C48 C47 115.01(18) . . ?
C41 C48 H48A 108.7(15) . . ?
C47 C48 H48A 108.2(16) . . ?
C41 C48 H48B 106.9(14) . . ?
C47 C48 H48B 109.5(14) . . ?
H48A C48 H48B 108(2) . . ?

loop_
_geom_bond_atom_site_label_1
_geom_bond_atom_site_label_2
_geom_bond_distance
_geom_bond_site_symmetry_2
_geom_bond_publ_flag
Zr B1 2.352(2) . ?
Zr B3 2.387(2) . ?
Zr B2 2.421(2) . ?
Zr H11 2.45(2) . ?
Zr B4 2.501(2) . ?
Zr H31 2.58(2) . ?
Zr H25 2.67(2) . ?
Zr C11 2.7769(19) . ?
Zr H45 3.22(2) . ?
Zr H1A 1.99(2) . ?
Zr H1B 1.94(2) . ?
Zr H2A 1.99(2) . ?
Zr H2B 1.93(2) . ?
Zr H3A 2.01(3) . ?
Zr H3B 1.98(2) . ?
Zr H4A 2.03(2) . ?
Zr H4B 1.97(2) . ?
B1 C15 1.581(3) . ?
B1 C11 1.627(3) . ?
B1 H1A 1.22(2) . ?
B1 H1B 1.19(2) . ?
C11 C12 1.546(3) . ?
C11 C18 1.551(3) . ?
C11 H11 0.95(2) . ?
C12 C13 1.534(3) . ?
C12 H12A 0.99(3) . ?
C12 H12B 0.95(3) . ?
C13 C14 1.527(3) . ?
C13 H13A 0.94(3) . ?
C13 H13B 0.95(2) . ?
C14 C15 1.551(3) . ?
C14 H14A 1.04(2) . ?
C14 H14B 0.98(2) . ?
C15 C16 1.539(3) . ?
C15 H15 1.01(3) . ?
C16 C17 1.501(3) . ?
C16 H16A 0.87(3) . ?
C16 H16B 1.00(3) . ?
C17 C18 1.536(3) . ?
C17 H17A 1.09(3) . ?
C17 H17B 0.92(3) . ?
C18 H18A 0.99(3) . ?
C18 H18B 0.92(3) . ?
B2 C21 1.592(3) . ?
B2 C25 1.624(3) . ?
B2 H2A 1.21(2) . ?
B2 H2B 1.17(2) . ?
C21 C28 1.539(3) . ?
C21 C22 1.541(3) . ?
C21 H21 0.95(3) . ?
C22 C23 1.533(3) . ?
C22 H22A 0.99(3) . ?
C22 H22B 0.99(3) . ?
C23 C24 1.530(3) . ?
C23 H23A 0.90(3) . ?
C23 H23B 0.91(2) . ?
C24 C25 1.546(3) . ?
C24 H24A 0.99(3) . ?
C24 H24B 0.98(2) . ?
C25 C26 1.545(3) . ?
C25 H25 0.98(2) . ?
C26 C27 1.537(3) . ?
C26 H26A 0.94(2) . ?
C26 H26B 1.00(2) . ?
C27 C28 1.537(3) . ?
C27 H27A 0.99(3) . ?
C27 H27B 0.98(2) . ?
C28 H28A 0.89(3) . ?
C28 H28B 0.99(3) . ?
B3 C35 1.587(3) . ?
B3 C31 1.626(3) . ?
B3 H3A 1.15(3) . ?
B3 H3B 1.13(2) . ?
C31 C32 1.541(3) . ?
C31 C38 1.544(3) . ?
C31 H31 0.87(3) . ?
C32 C33 1.539(3) . ?
C32 H32A 0.98(3) . ?
C32 H32B 0.98(3) . ?
C33 C34 1.528(3) . ?
C33 H33A 0.98(3) . ?
C33 H33B 0.96(3) . ?
C34 C35 1.536(3) . ?
C34 H34A 0.97(2) . ?
C34 H34B 0.98(3) . ?
C35 C36 1.542(3) . ?
C35 H35 0.91(2) . ?
C36 C37 1.528(3) . ?
C36 H36A 0.95(3) . ?
C36 H36B 0.97(3) . ?
C37 C38 1.528(3) . ?
C37 H37A 0.98(3) . ?
C37 H37B 0.97(2) . ?
C38 H38A 0.98(3) . ?
C38 H38B 0.90(3) . ?
B4 C41 1.593(3) . ?
B4 C45 1.612(3) . ?
B4 H4A 1.22(2) . ?
B4 H4B 1.17(2) . ?
C41 C48 1.538(3) . ?
C41 C42 1.546(3) . ?
C41 H41 0.94(2) . ?
C42 C43 1.533(3) . ?
C42 H42A 0.98(3) . ?
C42 H42B 0.91(3) . ?
C43 C44 1.531(3) . ?
C43 H43A 0.96(2) . ?
C43 H43B 1.00(3) . ?
C44 C45 1.546(3) . ?
C44 H44A 1.05(3) . ?
C44 H44B 0.99(3) . ?
C45 C46 1.544(3) . ?
C45 H45 1.01(2) . ?
C46 C47 1.531(3) . ?
C46 H46A 1.03(3) . ?
C46 H46B 0.95(3) . ?
C47 C48 1.538(3) . ?
C47 H47A 0.99(3) . ?
C47 H47B 1.01(3) . ?
C48 H48A 0.98(3) . ?
C48 H48B 1.05(3) . ?
